data_1546532
loop_
_publ_author_name
'Mungalpara, Disha'
'Valkonen, Arto'
'Rissanen, Kari'
'Kubik, Stefan'

_publ_section_title
;
 Efficient stabilisation of a dihydrogenphosphate tetramer and a
 dihydrogenpyrophosphate dimer by a cyclic pseudopeptide containing
 1,4-disubstituted 1,2,3-triazole moieties
;
_journal_name_full 'Chem. Sci.'
_journal_paper_doi 10.1039/C7SC02700A
_journal_year 2017
_chemical_absolute_configuration unk
_chemical_formula_moiety 'C40 H36 N20 O4, C16 H36 N, H2 O7 P2'
_chemical_formula_sum 'C56 H74 N21 O11 P2'
_chemical_formula_weight 1279.30
_space_group_crystal_system trigonal
_space_group_IT_number 150
_space_group_name_Hall 'P 3 2"'
_space_group_name_H-M_alt 'P 3 2 1'
_symmetry_space_group_name_Hall 'P 3 2"'
_symmetry_space_group_name_H-M 'P 3 2 1'
_atom_sites_solution_hydrogens mixed
_audit_creation_method SHELXL-2016/6
_audit_update_record
;
2017-06-14 deposited with the CCDC.
2017-07-12 downloaded from the CCDC.
;
_cell_angle_alpha 90
_cell_angle_beta 90
_cell_angle_gamma 120
_cell_formula_units_Z 6
_cell_length_a 28.3369(4)
_cell_length_b 28.3369(4)
_cell_length_c 58.9056(13)
_cell_measurement_reflns_used 19323
_cell_measurement_temperature 120(2)
_cell_measurement_theta_max 72.5210
_cell_measurement_theta_min 3.6470
_cell_volume 40963.0(12)
_computing_cell_refinement CrysAlisPro
_computing_data_collection 'CrysAlisPro 1.171.38.43 (Rigaku OD, 2015)'
_computing_data_reduction CrysAlisPro
_computing_molecular_graphics SHELXL-2016/6
_computing_publication_material SHELXL-2016/6
_computing_structure_refinement 'SHELXL-2016/6 (Sheldrick, 2016)'
_computing_structure_solution 'SHELXT (Sheldrick, 2015)'
_diffrn_ambient_temperature 120(2)
_diffrn_detector_area_resol_mean 10.3953
_diffrn_measured_fraction_theta_full 0.999
_diffrn_measured_fraction_theta_max 0.999
_diffrn_measurement_device_type 'SuperNova, Dual, Cu at zero, Atlas'
_diffrn_measurement_method '\w scans'
_diffrn_radiation_type CuK\a
_diffrn_radiation_wavelength 1.54184
_diffrn_reflns_av_R_equivalents 0.0697
_diffrn_reflns_av_unetI/netI 0.0779
_diffrn_reflns_Laue_measured_fraction_full 0.999
_diffrn_reflns_Laue_measured_fraction_max 0.999
_diffrn_reflns_limit_h_max 23
_diffrn_reflns_limit_h_min -34
_diffrn_reflns_limit_k_max 33
_diffrn_reflns_limit_k_min -25
_diffrn_reflns_limit_l_max 70
_diffrn_reflns_limit_l_min -66
_diffrn_reflns_number 121482
_diffrn_reflns_point_group_measured_fraction_full 1.000
_diffrn_reflns_point_group_measured_fraction_max 1.000
_diffrn_reflns_theta_full 67.684
_diffrn_reflns_theta_max 67.994
_diffrn_reflns_theta_min 3.462
_diffrn_source 'micro-focus sealed X-ray tube'
_exptl_absorpt_coefficient_mu 0.290
_exptl_absorpt_correction_T_max 0.951
_exptl_absorpt_correction_T_min 0.879
_exptl_absorpt_correction_type analytical
_exptl_absorpt_process_details
;
CrysAlisPro 1.171.38.43 (Rigaku Oxford Diffraction, 2015)
Analytical numeric absorption correction using a multifaceted crystal
model based on expressions derived by R.C. Clark & J.S. Reid.
(Clark, R. C. & Reid, J. S. (1995). Acta Cryst. A51, 887-897)
Empirical absorption correction using spherical harmonics,
implemented in SCALE3 ABSPACK scaling algorithm.
;
_exptl_crystal_colour colourless
_exptl_crystal_density_diffrn 0.311
_exptl_crystal_description prism
_exptl_crystal_F_000 4050
_exptl_crystal_size_max 0.250
_exptl_crystal_size_mid 0.250
_exptl_crystal_size_min 0.070
_refine_diff_density_max 0.563
_refine_diff_density_min -0.544
_refine_diff_density_rms 0.073
_refine_ls_abs_structure_details
;
 Twinning involves inversion, so Flack parameter cannot be determined
;
_refine_ls_extinction_coef 0.00180(18)
_refine_ls_extinction_expression Fc^*^=kFc[1+0.001xFc^2^\l^3^/sin(2\q)]^-1/4^
_refine_ls_extinction_method 'SHELXL-2016/6 (Sheldrick 2016)'
_refine_ls_goodness_of_fit_ref 1.355
_refine_ls_hydrogen_treatment mixed
_refine_ls_matrix_type full
_refine_ls_number_parameters 789
_refine_ls_number_reflns 49626
_refine_ls_number_restraints 561
_refine_ls_restrained_S_all 1.425
_refine_ls_R_factor_all 0.1571
_refine_ls_R_factor_gt 0.1378
_refine_ls_shift/su_max 0.001
_refine_ls_shift/su_mean 0.000
_refine_ls_structure_factor_coef Fsqd
_refine_ls_weighting_details 'w=1/[\s^2^(Fo^2^)+(0.2000P)^2^] where P=(Fo^2^+2Fc^2^)/3'
_refine_ls_weighting_scheme calc
_refine_ls_wR_factor_gt 0.3698
_refine_ls_wR_factor_ref 0.3929
_reflns_Friedel_coverage 0.877
_reflns_Friedel_fraction_full 1.000
_reflns_Friedel_fraction_max 1.000
_reflns_number_gt 35387
_reflns_number_total 49626
_reflns_threshold_expression 'I > 2\s(I)'
_cod_data_source_file c7sc02700a2.cif
_cod_data_source_block 2-2_DHPP-2
_cod_original_cell_volume 40963.0(15)
_cod_database_code 1546532
_shelx_shelxl_version_number 2016/6
_shelx_space_group_comment
;
The symmetry employed for this shelxl refinement is uniquely defined
by the following loop, which should always be used as a source of
symmetry information in preference to the above space-group names.
They are only intended as comments.
;
_shelx_estimated_absorpt_t_min 0.931
_shelx_estimated_absorpt_t_max 0.980

loop_
_space_group_symop_operation_xyz
'x, y, z'
'-y, x-y, z'
'-x+y, -x, z'
'y, x, -z'
'x-y, -y, -z'
'-x, -x+y, -z'

loop_
_atom_site_label
_atom_site_type_symbol
_atom_site_fract_x
_atom_site_fract_y
_atom_site_fract_z
_atom_site_U_iso_or_equiv
_atom_site_adp_type
_atom_site_occupancy
_atom_site_site_symmetry_order
_atom_site_calc_flag
_atom_site_refinement_flags_posn
_atom_site_refinement_flags_adp
_atom_site_refinement_flags_occupancy
P1 P 0.02664(6) 0.70672(6) 0.54224(3) 0.0626(4) Uani 1 1 d D . .
P2 P 0.10497(5) 0.74778(5) 0.50370(3) 0.0575(3) Uani 1 1 d D . .
O1 O -0.00114(18) 0.73977(16) 0.53602(7) 0.0643(9) Uani 1 1 d D . .
H1O H -0.024(3) 0.727(3) 0.5248(11) 0.096 Uiso 1 1 d D U .
O2 O 0.0420(2) 0.7163(2) 0.56622(7) 0.0773(12) Uani 1 1 d . . .
O3 O -0.00692(18) 0.65003(17) 0.53485(9) 0.0744(12) Uani 1 1 d . . .
O4 O 0.08569(18) 0.73676(19) 0.52920(7) 0.0681(10) Uani 1 1 d . . .
O5 O 0.0855(2) 0.6905(2) 0.49293(10) 0.0817(13) Uani 1 1 d D . .
H5O H 0.063(4) 0.680(2) 0.4818(13) 0.122 Uiso 1 1 d D U .
O6 O 0.16606(16) 0.77666(18) 0.50541(9) 0.0734(11) Uani 1 1 d . . .
O7 O 0.08095(18) 0.77706(14) 0.49164(7) 0.0649(10) Uani 1 1 d . . .
O13 O 0.0352(3) 0.8530(5) 0.3972(2) 0.173(4) Uani 1 1 d . U .
O28 O 0.35013(18) 0.9161(2) 0.51809(9) 0.0877(15) Uani 1 1 d . . .
N1 N -0.26012(19) 0.6028(2) 0.44560(8) 0.0616(11) Uani 1 1 d . . .
N2 N -0.2952(2) 0.6064(3) 0.43027(11) 0.0806(15) Uani 1 1 d . . .
N3 N -0.2671(2) 0.6514(3) 0.41925(10) 0.0771(15) Uani 1 1 d . . .
N7 N -0.1198(3) 0.7285(3) 0.41769(10) 0.0789(14) Uani 1 1 d . U .
N12 N -0.0291(3) 0.7687(3) 0.41232(11) 0.0921(18) Uani 1 1 d . U .
H12 H -0.033963 0.738812 0.418991 0.111 Uiso 1 1 calc R U .
N16 N 0.1152(3) 0.8308(4) 0.41659(14) 0.110(2) Uani 1 1 d . U .
N17 N 0.1472(3) 0.8689(4) 0.40022(15) 0.127(3) Uani 1 1 d . U .
N18 N 0.1929(4) 0.9046(4) 0.41321(17) 0.132(3) Uani 1 1 d . U .
N22 N 0.2303(3) 0.8837(3) 0.46967(11) 0.0850(17) Uani 1 1 d . . .
N27 N 0.2650(2) 0.8719(2) 0.50201(11) 0.0742(14) Uani 1 1 d . . .
H27 H 0.231807 0.844322 0.503900 0.089 Uiso 1 1 calc R U .
C4 C -0.2147(3) 0.6738(3) 0.42590(12) 0.0711(16) Uani 1 1 d . . .
C5 C -0.2085(2) 0.6446(3) 0.44167(12) 0.0661(15) Uani 1 1 d . . .
H5 H -0.175692 0.651182 0.448752 0.079 Uiso 1 1 calc R U .
C6 C -0.1687(3) 0.7235(3) 0.41471(15) 0.0861(19) Uani 1 1 d . U .
C8 C -0.0770(3) 0.7727(4) 0.40984(17) 0.094(2) Uani 1 1 d . U .
C9 C -0.0812(4) 0.8111(5) 0.3977(3) 0.134(3) Uani 1 1 d . U .
H9 H -0.050627 0.839297 0.389999 0.161 Uiso 1 1 calc R U .
C10 C -0.1287(5) 0.8077(6) 0.3970(3) 0.157(4) Uani 1 1 d . U .
H10 H -0.131295 0.837225 0.390691 0.189 Uiso 1 1 calc R U .
C11 C -0.1740(4) 0.7646(4) 0.4048(2) 0.112(3) Uani 1 1 d . U .
H11 H -0.208481 0.762263 0.403463 0.135 Uiso 1 1 calc R U .
C13 C 0.0187(4) 0.8013(5) 0.4065(2) 0.129(3) Uani 1 1 d D U .
C14 C 0.0615(3) 0.7871(5) 0.4092(2) 0.125(3) Uani 1 1 d . U .
H14 H 0.048440 0.757036 0.420618 0.149 Uiso 1 1 calc R U .
C15 C 0.0588(8) 0.7626(8) 0.3859(3) 0.187(6) Uani 1 1 d D U .
H15A H 0.085834 0.750765 0.385024 0.280 Uiso 1 1 calc R U .
H15B H 0.022271 0.731193 0.383493 0.280 Uiso 1 1 calc R U .
H15C H 0.066430 0.790015 0.374154 0.280 Uiso 1 1 calc R U .
C19 C 0.1890(4) 0.8866(4) 0.43348(16) 0.109(3) Uani 1 1 d . U .
C20 C 0.1391(3) 0.8388(4) 0.43674(16) 0.094(2) Uani 1 1 d . U .
H20 H 0.125607 0.817312 0.450093 0.112 Uiso 1 1 calc R U .
C21 C 0.2345(5) 0.9103(4) 0.4487(2) 0.134(4) Uani 1 1 d . . .
C23 C 0.2744(3) 0.9039(3) 0.48273(14) 0.0761(18) Uani 1 1 d . . .
C24 C 0.3241(4) 0.9483(3) 0.4776(2) 0.102(3) Uani 1 1 d . U .
H24 H 0.353925 0.960603 0.487819 0.122 Uiso 1 1 calc R U .
C25 C 0.3302(4) 0.9773(4) 0.4550(2) 0.115(3) Uani 1 1 d . U .
H25 H 0.363388 1.008051 0.450236 0.138 Uiso 1 1 calc R U .
C26 C 0.2830(4) 0.9546(4) 0.4420(2) 0.120(4) Uani 1 1 d . . .
H26 H 0.284154 0.970574 0.427693 0.144 Uiso 1 1 calc R U .
C28 C 0.3018(2) 0.8792(2) 0.51794(12) 0.0663(15) Uani 1 1 d . . .
C29 C -0.2789(2) 0.5606(3) 0.46293(14) 0.0774(19) Uani 1 1 d . . .
H29 H -0.247491 0.557107 0.468524 0.093 Uiso 1 1 calc R U .
C30 C -0.3232(3) 0.5059(4) 0.4542(2) 0.106(3) Uani 1 1 d . . .
H30A H -0.334617 0.478773 0.466356 0.159 Uiso 1 1 calc R U .
H30B H -0.354438 0.509027 0.449135 0.159 Uiso 1 1 calc R U .
H30C H -0.309053 0.494486 0.441402 0.159 Uiso 1 1 calc R U .
O73 O 0.1006(6) 0.7000(6) 0.63895(13) 0.219(6) Uani 1 1 d . U .
O88 O 0.2540(10) 0.7018(10) 0.4534(5) 0.352(10) Uani 1 1 d D U .
N61 N -0.1858(4) 0.5322(4) 0.56121(15) 0.202(6) Uani 1 1 d DG U .
N62 N -0.2148(3) 0.4880(4) 0.57643(19) 0.182(5) Uani 1 1 d G U .
N63 N -0.1780(4) 0.4913(4) 0.59357(16) 0.206(6) Uani 1 1 d G U .
C64 C -0.1263(4) 0.5376(5) 0.58895(17) 0.190(6) Uani 1 1 d G U .
C65 C -0.1312(4) 0.5628(4) 0.56895(18) 0.190(6) Uani 1 1 d G U .
H65 H -0.102829 0.594634 0.561971 0.228 Uiso 1 1 calc R U .
C66 C -0.0807(4) 0.5503(4) 0.60258(18) 0.205(6) Uani 1 1 d G U .
N67 N -0.0384(4) 0.6038(4) 0.60040(14) 0.156(4) Uani 1 1 d G U .
C68 C 0.0069(4) 0.6232(3) 0.61445(17) 0.176(5) Uani 1 1 d G U .
C69 C 0.0099(4) 0.5892(4) 0.63069(18) 0.201(6) Uani 1 1 d G U .
H69 H 0.040916 0.602466 0.640299 0.241 Uiso 1 1 calc R U .
C70 C -0.0324(5) 0.5358(4) 0.6329(2) 0.241(7) Uani 1 1 d G U .
H70 H -0.030382 0.512518 0.643967 0.289 Uiso 1 1 calc R U .
C71 C -0.0778(5) 0.5163(3) 0.6188(2) 0.258(8) Uani 1 1 d G U .
H71 H -0.106709 0.479820 0.620303 0.310 Uiso 1 1 calc R U .
N72 N 0.0525(5) 0.6686(5) 0.60686(16) 0.150(4) Uani 1 1 d . U .
H72 H 0.054924 0.674994 0.592172 0.179 Uiso 1 1 calc R U .
N76 N 0.1685(5) 0.7329(4) 0.59618(18) 0.130(3) Uani 1 1 d D U .
N77 N 0.2015(5) 0.7133(5) 0.60550(19) 0.158(4) Uani 1 1 d . U .
N78 N 0.2281(5) 0.6961(4) 0.5860(2) 0.146(3) Uani 1 1 d . U .
C81 C 0.2183(3) 0.6818(3) 0.55105(10) 0.106(2) Uani 1 1 d G U .
N82 N 0.2102(2) 0.7030(2) 0.53111(12) 0.109(2) Uani 1 1 d G U .
C83 C 0.2225(3) 0.6886(3) 0.51028(10) 0.118(3) Uani 1 1 d DG U .
C84 C 0.2429(3) 0.6531(3) 0.50941(12) 0.135(3) Uani 1 1 d G U .
H84 H 0.251257 0.643288 0.495180 0.162 Uiso 1 1 calc R U .
C85 C 0.2509(2) 0.6319(2) 0.52936(16) 0.126(3) Uani 1 1 d G U .
H85 H 0.264861 0.607577 0.528761 0.151 Uiso 1 1 calc R U .
C86 C 0.2386(3) 0.6462(3) 0.55018(13) 0.112(3) Uani 1 1 d G U .
H86 H 0.244171 0.631710 0.563813 0.135 Uiso 1 1 calc R U .
N87 N 0.2129(5) 0.7134(5) 0.4914(2) 0.165(4) Uani 1 1 d D U .
H87 H 0.191423 0.726896 0.494134 0.198 Uiso 1 1 calc R U .
C73 C 0.0952(7) 0.7053(6) 0.62023(17) 0.161(5) Uani 1 1 d . U .
C74 C 0.1409(8) 0.7543(6) 0.6068(2) 0.165(5) Uani 1 1 d D U .
H74 H 0.124285 0.767720 0.595319 0.197 Uiso 1 1 calc R U .
C75 C 0.1714(8) 0.7972(6) 0.6239(2) 0.171(6) Uani 1 1 d D U .
H75A H 0.147561 0.809571 0.630421 0.257 Uiso 1 1 calc R U .
H75B H 0.184040 0.782479 0.636040 0.257 Uiso 1 1 calc R U .
H75C H 0.202865 0.828082 0.616714 0.257 Uiso 1 1 calc R U .
C79 C 0.2043(4) 0.6977(4) 0.5684(2) 0.109(2) Uani 1 1 d . U .
C80 C 0.1698(4) 0.7225(3) 0.57262(18) 0.101(2) Uani 1 1 d . U .
H80 H 0.151176 0.730434 0.561173 0.121 Uiso 1 1 calc R U .
C88 C 0.2315(8) 0.7198(9) 0.4696(3) 0.243(6) Uani 1 1 d D U .
C89 C 0.2184(9) 0.7549(7) 0.4573(3) 0.221(6) Uani 1 1 d D U .
H89 H 0.197760 0.768119 0.466503 0.265 Uiso 1 1 calc R U .
C90 C 0.2705(10) 0.8016(10) 0.4464(4) 0.236(8) Uani 1 1 d D U .
H90A H 0.261231 0.825609 0.437910 0.354 Uiso 1 1 calc R U .
H90B H 0.296902 0.822493 0.458298 0.354 Uiso 1 1 calc R U .
H90C H 0.286437 0.786277 0.436006 0.354 Uiso 1 1 calc R U .
N121 N 0.000000 0.5187(2) 0.500000 0.096(3) Uani 1 2 d DS TU P
C122 C 0.0222(4) 0.5621(3) 0.51860(16) 0.095(2) Uani 1 1 d D U .
H12A H 0.047703 0.597870 0.511763 0.114 Uiso 1 1 calc R U .
H12B H -0.008344 0.564693 0.525438 0.114 Uiso 1 1 calc R U .
C123 C 0.0517(4) 0.5493(4) 0.53722(18) 0.111(3) Uani 1 1 d D U .
H12C H 0.085984 0.552934 0.531176 0.133 Uiso 1 1 calc R U .
H12D H 0.028495 0.511505 0.542671 0.133 Uiso 1 1 calc R U .
C124 C 0.0643(4) 0.5896(3) 0.55682(17) 0.104(3) Uani 1 1 d D U .
H12E H 0.086828 0.627532 0.551405 0.125 Uiso 1 1 calc R U .
H12F H 0.030178 0.585157 0.563354 0.125 Uiso 1 1 calc R U .
C125 C 0.0950(5) 0.5766(4) 0.57438(19) 0.125(4) Uani 1 1 d D U .
H12G H 0.104059 0.601390 0.587321 0.187 Uiso 1 1 calc R U .
H12H H 0.072317 0.538901 0.579556 0.187 Uiso 1 1 calc R U .
H12I H 0.128687 0.581066 0.567666 0.187 Uiso 1 1 calc R U .
C126 C -0.0405(4) 0.4655(3) 0.5099(2) 0.116(3) Uani 1 1 d D U .
H12J H -0.056521 0.438671 0.497376 0.140 Uiso 1 1 calc R U .
H12K H -0.021070 0.453034 0.520029 0.140 Uiso 1 1 calc R U .
C127 C -0.0850(7) 0.4651(6) 0.5227(3) 0.184(5) Uani 1 1 d D U .
H12L H -0.102632 0.479610 0.512600 0.221 Uiso 1 1 calc R U .
H12M H -0.068369 0.491270 0.535368 0.221 Uiso 1 1 calc R U .
C128 C -0.1296(8) 0.4125(7) 0.5327(3) 0.196(6) Uani 1 1 d D U .
H12N H -0.129443 0.380585 0.525918 0.236 Uiso 1 1 calc R U .
H12O H -0.165852 0.408886 0.530327 0.236 Uiso 1 1 calc R U .
C129 C -0.1147(10) 0.4183(10) 0.5580(3) 0.239(9) Uani 1 1 d D U .
H12P H -0.141561 0.385762 0.566182 0.359 Uiso 1 1 calc R U .
H12Q H -0.078439 0.422428 0.559816 0.359 Uiso 1 1 calc R U .
H12R H -0.114558 0.450503 0.564189 0.359 Uiso 1 1 calc R U .
N138 N 0.000000 0.8696(4) 0.500000 0.161(4) Uani 1 2 d DS TU P
C139 C 0.0387(6) 0.8595(4) 0.5151(3) 0.171(5) Uani 1 1 d D U .
H13A H 0.034479 0.864931 0.531395 0.206 Uiso 1 1 calc R U .
H13B H 0.033836 0.822714 0.512707 0.206 Uiso 1 1 calc R U .
C140 C 0.0909(3) 0.9026(3) 0.5060(2) 0.113(2) Uani 1 1 d D U .
H14A H 0.093047 0.938235 0.508114 0.135 Uiso 1 1 calc DR U .
H14B H 0.091992 0.896782 0.489434 0.135 Uiso 1 1 calc DR U .
C141 C 0.1412(5) 0.9046(5) 0.5172(3) 0.142(4) Uani 1 1 d D U .
H14C H 0.125545 0.879081 0.530147 0.171 Uiso 1 1 calc R U .
H14D H 0.152420 0.885822 0.506097 0.171 Uiso 1 1 calc R U .
C142 C 0.1916(6) 0.9472(6) 0.5258(3) 0.173(5) Uani 1 1 d D U .
H14E H 0.213236 0.931655 0.531746 0.260 Uiso 1 1 calc R U .
H14F H 0.211750 0.973018 0.513650 0.260 Uiso 1 1 calc R U .
H14G H 0.184428 0.966164 0.538100 0.260 Uiso 1 1 calc R U .
C143 C 0.0210(8) 0.9135(6) 0.4804(3) 0.191(5) Uani 1 1 d D U .
H14H H -0.009378 0.918992 0.475634 0.230 Uiso 1 1 calc R U .
H14I H 0.050061 0.948540 0.486648 0.230 Uiso 1 1 calc DR U .
C144 C 0.0430(8) 0.8997(6) 0.4598(3) 0.204(6) Uani 1 1 d D U .
H14J H 0.051662 0.871009 0.463802 0.245 Uiso 1 1 calc DR U .
H14K H 0.014347 0.884775 0.447930 0.245 Uiso 1 1 calc DR U .
C145 C 0.0932(8) 0.9478(8) 0.4501(4) 0.223(6) Uani 1 1 d D U .
H14L H 0.118418 0.969144 0.462533 0.267 Uiso 1 1 calc R U .
H14M H 0.112210 0.935041 0.439865 0.267 Uiso 1 1 calc R U .
C146 C 0.0765(6) 0.9819(6) 0.4375(3) 0.168(5) Uani 1 1 d D U .
H14N H 0.108843 1.013456 0.431064 0.251 Uiso 1 1 calc R U .
H14O H 0.051750 0.960539 0.425157 0.251 Uiso 1 1 calc R U .
H14P H 0.057939 0.994530 0.447752 0.251 Uiso 1 1 calc R U .

loop_
_atom_site_aniso_label
_atom_site_aniso_U_11
_atom_site_aniso_U_22
_atom_site_aniso_U_33
_atom_site_aniso_U_23
_atom_site_aniso_U_13
_atom_site_aniso_U_12
P1 0.0544(7) 0.0584(8) 0.0729(9) 0.0022(7) -0.0039(6) 0.0267(6)
P2 0.0461(6) 0.0439(6) 0.0818(9) -0.0006(6) -0.0045(6) 0.0219(5)
O1 0.068(2) 0.052(2) 0.080(3) -0.0054(18) -0.012(2) 0.0351(19)
O2 0.086(3) 0.084(3) 0.062(2) 0.009(2) -0.005(2) 0.043(3)
O3 0.063(2) 0.053(2) 0.112(3) -0.015(2) -0.023(2) 0.0330(19)
O4 0.068(2) 0.073(3) 0.066(2) -0.001(2) -0.0082(18) 0.036(2)
O5 0.080(3) 0.071(3) 0.107(4) -0.018(2) -0.010(3) 0.048(2)
O6 0.046(2) 0.062(2) 0.104(3) -0.003(2) -0.0027(19) 0.0213(18)
O7 0.069(2) 0.0416(17) 0.090(3) 0.0024(17) -0.014(2) 0.0319(17)
O13 0.087(4) 0.177(8) 0.220(8) 0.087(7) 0.020(5) 0.040(5)
O28 0.046(2) 0.089(3) 0.086(3) -0.002(3) 0.000(2) 0.002(2)
N1 0.054(2) 0.074(3) 0.064(3) 0.001(2) -0.007(2) 0.037(2)
N2 0.062(3) 0.095(4) 0.089(4) 0.007(3) -0.009(3) 0.042(3)
N3 0.071(3) 0.098(4) 0.072(3) -0.005(3) -0.008(3) 0.049(3)
N7 0.072(3) 0.074(3) 0.086(3) 0.006(3) -0.004(3) 0.033(3)
N12 0.067(3) 0.119(5) 0.083(3) 0.031(3) 0.004(3) 0.041(3)
N16 0.054(3) 0.120(5) 0.120(5) 0.045(4) 0.006(3) 0.016(3)
N17 0.085(4) 0.133(5) 0.110(5) 0.040(4) -0.005(4) 0.016(4)
N18 0.103(4) 0.129(5) 0.118(4) 0.039(4) -0.012(4) 0.023(3)
N22 0.081(4) 0.085(4) 0.076(4) 0.013(3) 0.003(3) 0.032(3)
N27 0.045(2) 0.054(3) 0.108(4) 0.001(3) -0.004(3) 0.013(2)
C4 0.069(4) 0.082(4) 0.074(4) -0.005(3) -0.012(3) 0.046(3)
C5 0.050(3) 0.060(3) 0.086(4) -0.008(3) -0.018(3) 0.025(3)
C6 0.066(4) 0.079(4) 0.109(5) 0.005(4) 0.001(3) 0.033(3)
C8 0.061(3) 0.091(4) 0.114(5) 0.017(4) 0.001(3) 0.027(3)
C9 0.078(5) 0.111(6) 0.191(8) 0.056(6) 0.001(5) 0.030(4)
C10 0.098(6) 0.112(6) 0.231(9) 0.051(7) 0.008(7) 0.030(5)
C11 0.093(4) 0.093(4) 0.148(5) 0.024(4) -0.010(4) 0.044(3)
C13 0.063(4) 0.147(6) 0.152(6) 0.047(6) -0.010(4) 0.035(4)
C14 0.051(3) 0.147(7) 0.135(6) 0.039(5) -0.007(4) 0.019(4)
C15 0.150(9) 0.192(11) 0.168(10) -0.005(10) -0.002(9) 0.048(9)
C19 0.080(4) 0.119(6) 0.087(4) 0.035(4) 0.005(4) 0.020(4)
C20 0.057(3) 0.110(5) 0.104(5) 0.037(4) 0.014(3) 0.035(3)
C21 0.125(8) 0.058(4) 0.151(9) 0.030(5) -0.005(7) -0.005(5)
C23 0.058(3) 0.051(3) 0.101(5) 0.016(3) -0.002(3) 0.013(3)
C24 0.075(4) 0.059(4) 0.155(7) 0.029(4) 0.011(5) 0.021(3)
C25 0.066(4) 0.077(5) 0.181(9) 0.006(5) -0.022(5) 0.020(4)
C26 0.100(7) 0.081(5) 0.127(7) 0.034(5) 0.005(6) 0.007(5)
C28 0.050(3) 0.055(3) 0.092(4) -0.008(3) 0.009(3) 0.025(3)
C29 0.042(3) 0.052(3) 0.125(6) 0.017(3) -0.017(3) 0.014(2)
C30 0.050(4) 0.076(5) 0.182(10) -0.007(5) -0.020(5) 0.024(3)
O73 0.263(11) 0.212(9) 0.075(4) 0.042(5) -0.008(6) 0.038(9)
O88 0.281(15) 0.308(15) 0.368(16) -0.075(15) -0.001(14) 0.072(13)
N61 0.179(9) 0.143(8) 0.197(9) 0.062(7) 0.020(8) 0.015(7)
N62 0.186(9) 0.122(6) 0.166(8) 0.062(6) 0.017(7) 0.024(7)
N63 0.194(9) 0.134(7) 0.155(7) 0.074(6) 0.023(7) -0.020(7)
C64 0.168(8) 0.154(7) 0.140(7) 0.063(6) 0.018(7) 0.000(7)
C65 0.162(9) 0.164(9) 0.148(8) 0.070(7) 0.026(8) 0.009(8)
C66 0.186(9) 0.185(8) 0.148(8) 0.080(7) 0.036(7) 0.020(8)
N67 0.143(7) 0.127(6) 0.147(7) 0.057(6) 0.026(6) 0.029(6)
C68 0.193(8) 0.149(7) 0.126(6) 0.078(6) -0.001(6) 0.040(7)
C69 0.202(10) 0.163(8) 0.167(8) 0.108(7) 0.001(8) 0.039(8)
C70 0.233(12) 0.187(9) 0.195(10) 0.120(8) -0.028(9) 0.023(9)
C71 0.236(12) 0.203(10) 0.203(10) 0.102(9) -0.006(9) 0.011(10)
N72 0.176(8) 0.141(7) 0.089(5) 0.025(5) -0.013(5) 0.046(6)
N76 0.146(6) 0.096(4) 0.115(5) 0.034(4) -0.039(4) 0.037(4)
N77 0.181(7) 0.136(6) 0.128(6) 0.053(5) -0.064(6) 0.058(6)
N78 0.130(6) 0.117(6) 0.197(8) 0.021(6) -0.056(6) 0.067(5)
C81 0.089(4) 0.077(4) 0.147(5) 0.008(4) -0.025(4) 0.038(3)
N82 0.079(3) 0.086(4) 0.158(5) -0.001(4) -0.032(3) 0.039(3)
C83 0.078(4) 0.101(4) 0.182(5) -0.011(4) -0.018(4) 0.049(3)
C84 0.064(4) 0.111(6) 0.210(8) -0.006(6) 0.005(5) 0.029(4)
C85 0.070(4) 0.083(5) 0.201(7) 0.020(5) -0.005(5) 0.021(4)
C86 0.074(4) 0.092(4) 0.162(5) 0.014(4) -0.018(4) 0.035(3)
N87 0.126(6) 0.157(6) 0.250(8) -0.043(6) -0.017(6) 0.099(5)
C73 0.212(8) 0.150(7) 0.068(4) 0.027(5) -0.038(5) 0.051(7)
C74 0.216(9) 0.112(6) 0.122(7) 0.034(5) -0.026(7) 0.049(6)
C75 0.218(11) 0.142(9) 0.113(7) 0.047(6) -0.052(8) 0.059(8)
C79 0.100(4) 0.085(4) 0.138(5) 0.006(4) -0.034(4) 0.043(3)
C80 0.095(5) 0.063(4) 0.136(6) 0.004(4) -0.041(4) 0.033(3)
C88 0.200(10) 0.232(11) 0.303(12) -0.083(10) 0.000(10) 0.112(9)
C89 0.193(11) 0.223(13) 0.288(14) -0.087(12) -0.019(11) 0.135(10)
C90 0.197(14) 0.247(16) 0.289(17) -0.093(14) -0.029(14) 0.129(12)
N121 0.105(5) 0.043(2) 0.162(7) -0.024(3) -0.049(5) 0.053(3)
C122 0.109(5) 0.049(3) 0.134(6) -0.021(3) -0.038(4) 0.046(3)
C123 0.120(6) 0.068(4) 0.166(7) -0.008(4) -0.042(5) 0.062(4)
C124 0.103(5) 0.070(4) 0.130(6) 0.001(4) -0.041(5) 0.037(4)
C125 0.123(7) 0.094(6) 0.114(6) 0.007(5) -0.045(6) 0.021(5)
C126 0.111(6) 0.057(4) 0.171(8) -0.004(4) -0.045(6) 0.034(4)
C127 0.154(9) 0.120(7) 0.227(11) 0.014(8) -0.003(9) 0.030(7)
C128 0.154(10) 0.146(9) 0.245(12) 0.034(10) -0.043(10) 0.042(8)
C129 0.199(13) 0.194(13) 0.236(15) 0.035(13) -0.035(13) 0.033(12)
N138 0.200(10) 0.089(4) 0.231(11) 0.018(4) 0.035(9) 0.100(5)
C139 0.191(9) 0.062(5) 0.243(10) -0.003(6) 0.009(9) 0.049(6)
C140 0.101(4) 0.075(3) 0.191(6) 0.031(4) 0.008(4) 0.065(3)
C141 0.125(7) 0.088(5) 0.183(8) -0.014(6) -0.020(7) 0.029(5)
C142 0.174(9) 0.119(7) 0.141(7) -0.023(6) 0.006(7) 0.009(6)
C143 0.248(11) 0.094(6) 0.217(11) 0.015(7) 0.028(10) 0.075(7)
C144 0.238(12) 0.101(7) 0.261(13) 0.006(8) 0.045(11) 0.075(8)
C145 0.213(11) 0.151(9) 0.296(14) -0.019(10) 0.011(11) 0.085(9)
C146 0.142(9) 0.120(8) 0.279(15) -0.036(9) -0.040(10) 0.095(7)

loop_
_atom_type_symbol
_atom_type_description
_atom_type_scat_dispersion_real
_atom_type_scat_dispersion_imag
_atom_type_scat_source
C C 0.0181 0.0091 'International Tables Vol C Tables 4.2.6.8 and 6.1.1.4'
H H 0.0000 0.0000 'International Tables Vol C Tables 4.2.6.8 and 6.1.1.4'
N N 0.0311 0.0180 'International Tables Vol C Tables 4.2.6.8 and 6.1.1.4'
O O 0.0492 0.0322 'International Tables Vol C Tables 4.2.6.8 and 6.1.1.4'
P P 0.2955 0.4335 'International Tables Vol C Tables 4.2.6.8 and 6.1.1.4'

loop_
_geom_angle_atom_site_label_1
_geom_angle_atom_site_label_2
_geom_angle_atom_site_label_3
_geom_angle
_geom_angle_site_symmetry_1
_geom_angle_site_symmetry_3
O2 P1 O3 117.4(3) . .
O2 P1 O1 108.2(3) . .
O3 P1 O1 110.3(2) . .
O2 P1 O4 102.9(3) . .
O3 P1 O4 111.4(3) . .
O1 P1 O4 105.8(2) . .
O7 P2 O6 116.8(3) . .
O7 P2 O5 111.2(3) . .
O6 P2 O5 107.7(3) . .
O7 P2 O4 110.8(3) . .
O6 P2 O4 103.6(3) . .
O5 P2 O4 105.9(3) . .
P1 O1 H1O 116(3) . .
P2 O4 P1 135.4(3) . .
P2 O5 H5O 118(3) . .
C5 N1 N2 108.7(5) . .
C5 N1 C29 128.8(5) . .
N2 N1 C29 122.4(5) . .
N3 N2 N1 106.9(5) . .
N2 N3 C4 108.0(6) . .
C8 N7 C6 118.1(7) . .
C13 N12 C8 129.7(9) . .
C13 N12 H12 115.2 . .
C8 N12 H12 115.2 . .
C20 N16 N17 114.1(7) . .
C20 N16 C14 129.3(7) . .
N17 N16 C14 116.5(8) . .
N16 N17 N18 100.9(7) . .
C19 N18 N17 110.9(8) . .
C23 N22 C21 117.6(7) . .
C28 N27 C23 126.2(5) . .
C28 N27 H27 116.9 . .
C23 N27 H27 116.9 . .
C5 C4 N3 111.7(7) . .
C5 C4 C6 124.9(6) . .
N3 C4 C6 123.1(6) . .
C4 C5 N1 104.3(5) . .
C4 C5 H5 127.9 . .
N1 C5 H5 127.9 . .
N7 C6 C11 120.9(8) . .
N7 C6 C4 114.1(7) . .
C11 C6 C4 124.5(8) . .
N7 C8 C9 122.5(8) . .
N7 C8 N12 110.6(8) . .
C9 C8 N12 126.0(8) . .
C10 C9 C8 117.5(11) . .
C10 C9 H9 121.3 . .
C8 C9 H9 121.3 . .
C9 C10 C11 122.7(14) . .
C9 C10 H10 118.7 . .
C11 C10 H10 118.7 . .
C10 C11 C6 117.4(11) . .
C10 C11 H11 121.3 . .
C6 C11 H11 121.3 . .
N12 C13 O13 123.4(10) . .
N12 C13 C14 120.6(11) . .
O13 C13 C14 116.0(9) . .
C13 C14 N16 116.9(12) . .
C13 C14 C15 99.6(10) . .
N16 C14 C15 116.5(11) . .
C13 C14 H14 107.7 . .
N16 C14 H14 107.7 . .
C15 C14 H14 107.7 . .
C14 C15 H15A 109.5 . .
C14 C15 H15B 109.5 . .
H15A C15 H15B 109.5 . .
C14 C15 H15C 109.5 . .
H15A C15 H15C 109.5 . .
H15B C15 H15C 109.5 . .
N18 C19 C20 110.9(9) . .
N18 C19 C21 121.4(9) . .
C20 C19 C21 127.1(8) . .
N16 C20 C19 103.0(7) . .
N16 C20 H20 128.5 . .
C19 C20 H20 128.5 . .
C26 C21 N22 121.0(11) . .
C26 C21 C19 119.9(10) . .
N22 C21 C19 118.7(8) . .
N22 C23 C24 125.5(8) . .
N22 C23 N27 111.0(5) . .
C24 C23 N27 123.4(7) . .
C23 C24 C25 118.2(9) . .
C23 C24 H24 120.9 . .
C25 C24 H24 120.9 . .
C26 C25 C24 114.0(8) . .
C26 C25 H25 123.0 . .
C24 C25 H25 123.0 . .
C21 C26 C25 123.7(11) . .
C21 C26 H26 118.2 . .
C25 C26 H26 118.2 . .
O28 C28 N27 125.5(7) . .
O28 C28 C29 120.7(6) . 6_556
N27 C28 C29 113.7(5) . 6_556
N1 C29 C28 107.9(5) . 6_556
N1 C29 C30 112.2(7) . .
C28 C29 C30 108.3(6) 6_556 .
N1 C29 H29 109.5 . .
C28 C29 H29 109.5 6_556 .
C30 C29 H29 109.5 . .
C29 C30 H30A 109.5 . .
C29 C30 H30B 109.5 . .
H30A C30 H30B 109.5 . .
C29 C30 H30C 109.5 . .
H30A C30 H30C 109.5 . .
H30B C30 H30C 109.5 . .
C65 N61 N62 108.0 . .
C65 N61 C89 136.5(10) . 6_556
N62 N61 C89 115.5(10) . 6_556
N63 N62 N61 108.0 . .
N62 N63 C64 108.0 . .
C66 C64 C65 130.7(7) . .
C66 C64 N63 121.2(7) . .
C65 C64 N63 108.0 . .
N61 C65 C64 108.0 . .
N61 C65 H65 126.0 . .
C64 C65 H65 126.0 . .
N67 C66 C71 120.0 . .
N67 C66 C64 114.1(8) . .
C71 C66 C64 125.5(7) . .
C66 N67 C68 120.0 . .
N72 C68 C69 121.5(8) . .
N72 C68 N67 115.5(7) . .
C69 C68 N67 120.0 . .
C68 C69 C70 120.0 . .
C68 C69 H69 120.0 . .
C70 C69 H69 120.0 . .
C69 C70 C71 120.0 . .
C69 C70 H70 120.0 . .
C71 C70 H70 120.0 . .
C70 C71 C66 120.0 . .
C70 C71 H71 120.0 . .
C66 C71 H71 120.0 . .
C68 N72 C73 125.7(9) . .
C68 N72 H72 117.2 . .
C73 N72 H72 117.2 . .
C74 N76 N77 129.7(12) . .
C74 N76 C80 128.4(10) . .
N77 N76 C80 101.9(12) . .
N76 N77 N78 110.6(9) . .
C79 N78 N77 104.0(10) . .
C79 C81 N82 112.5(6) . .
C79 C81 C86 127.5(6) . .
N82 C81 C86 120.0 . .
C83 N82 C81 120.0 . .
N82 C83 C84 120.0 . .
N82 C83 N87 114.3(7) . .
C84 C83 N87 125.7(7) . .
C83 C84 C85 120.0 . .
C83 C84 H84 120.0 . .
C85 C84 H84 120.0 . .
C86 C85 C84 120.0 . .
C86 C85 H85 120.0 . .
C84 C85 H85 120.0 . .
C85 C86 C81 120.0 . .
C85 C86 H86 120.0 . .
C81 C86 H86 120.0 . .
C88 N87 C83 130.5(13) . .
C88 N87 H87 114.7 . .
C83 N87 H87 114.7 . .
O73 C73 N72 125.5(14) . .
O73 C73 C74 120.3(15) . .
N72 C73 C74 114.0(9) . .
N76 C74 C75 116.7(17) . .
N76 C74 C73 104.0(13) . .
C75 C74 C73 105.6(11) . .
N76 C74 H74 110.0 . .
C75 C74 H74 110.0 . .
C73 C74 H74 110.0 . .
C74 C75 H75A 109.5 . .
C74 C75 H75B 109.5 . .
H75A C75 H75B 109.5 . .
C74 C75 H75C 109.5 . .
H75A C75 H75C 109.5 . .
H75B C75 H75C 109.5 . .
N78 C79 C81 112.9(11) . .
N78 C79 C80 111.9(12) . .
C81 C79 C80 135.0(9) . .
N76 C80 C79 110.7(9) . .
N76 C80 H80 124.7 . .
C79 C80 H80 124.7 . .
N87 C88 O88 145(2) . .
N87 C88 C89 110.8(17) . .
O88 C88 C89 103.6(17) . .
C88 C89 N61 99.9(12) . 6_556
C88 C89 C90 109.9(19) . .
N61 C89 C90 107.0(15) 6_556 .
C88 C89 H89 113.0 . .
N61 C89 H89 113.0 6_556 .
C90 C89 H89 113.0 . .
C89 C90 H90A 109.5 . .
C89 C90 H90B 109.5 . .
H90A C90 H90B 109.5 . .
C89 C90 H90C 109.5 . .
H90A C90 H90C 109.5 . .
H90B C90 H90C 109.5 . .
C126 N121 C126 101.9(10) 6_556 .
C126 N121 C122 114.8(5) 6_556 .
C126 N121 C122 109.6(6) . .
C126 N121 C122 109.6(6) 6_556 6_556
C126 N121 C122 114.8(5) . 6_556
C122 N121 C122 106.4(7) . 6_556
C123 C122 N121 112.2(6) . .
C123 C122 H12A 109.2 . .
N121 C122 H12A 109.2 . .
C123 C122 H12B 109.2 . .
N121 C122 H12B 109.2 . .
H12A C122 H12B 107.9 . .
C122 C123 C124 108.4(6) . .
C122 C123 H12C 110.0 . .
C124 C123 H12C 110.0 . .
C122 C123 H12D 110.0 . .
C124 C123 H12D 110.0 . .
H12C C123 H12D 108.4 . .
C125 C124 C123 106.5(8) . .
C125 C124 H12E 110.4 . .
C123 C124 H12E 110.4 . .
C125 C124 H12F 110.4 . .
C123 C124 H12F 110.4 . .
H12E C124 H12F 108.6 . .
C124 C125 H12G 109.5 . .
C124 C125 H12H 109.5 . .
H12G C125 H12H 109.5 . .
C124 C125 H12I 109.5 . .
H12G C125 H12I 109.5 . .
H12H C125 H12I 109.5 . .
C127 C126 N121 115.9(9) . .
C127 C126 H12J 108.3 . .
N121 C126 H12J 108.3 . .
C127 C126 H12K 108.3 . .
N121 C126 H12K 108.3 . .
H12J C126 H12K 107.4 . .
C126 C127 C128 120.1(17) . .
C126 C127 H12L 107.3 . .
C128 C127 H12L 107.3 . .
C126 C127 H12M 107.3 . .
C128 C127 H12M 107.3 . .
H12L C127 H12M 106.9 . .
C127 C128 C129 102.8(16) . .
C127 C128 H12N 111.2 . .
C129 C128 H12N 111.2 . .
C127 C128 H12O 111.2 . .
C129 C128 H12O 111.2 . .
H12N C128 H12O 109.1 . .
C128 C129 H12P 109.5 . .
C128 C129 H12Q 109.5 . .
H12P C129 H12Q 109.5 . .
C128 C129 H12R 109.5 . .
H12P C129 H12R 109.5 . .
H12Q C129 H12R 109.5 . .
C139 N138 C139 114.5(12) 6_556 .
C139 N138 C143 122.9(9) 6_556 6_556
C139 N138 C143 96.0(9) . 6_556
C139 N138 C143 96.0(9) 6_556 .
C139 N138 C143 122.9(9) . .
C143 N138 C143 106.4(14) 6_556 .
C140 C139 N138 98.5(9) . .
C140 C139 H13A 112.1 . .
N138 C139 H13A 112.1 . .
C140 C139 H13B 112.1 . .
N138 C139 H13B 112.1 . .
H13A C139 H13B 109.7 . .
C139 C140 C141 113.6(10) . .
C139 C140 H14A 108.9 . .
C141 C140 H14A 108.9 . .
C139 C140 H14B 108.9 . .
C141 C140 H14B 108.9 . .
H14A C140 H14B 107.7 . .
C142 C141 C140 134.3(13) . .
C142 C141 H14C 103.6 . .
C140 C141 H14C 103.6 . .
C142 C141 H14D 103.6 . .
C140 C141 H14D 103.6 . .
H14C C141 H14D 105.3 . .
C141 C142 H14E 109.5 . .
C141 C142 H14F 109.5 . .
H14E C142 H14F 109.5 . .
C141 C142 H14G 109.5 . .
H14E C142 H14G 109.5 . .
H14F C142 H14G 109.5 . .
C144 C143 N138 115.4(11) . .
C144 C143 H14H 108.4 . .
N138 C143 H14H 108.4 . .
C144 C143 H14I 108.4 . .
N138 C143 H14I 108.4 . .
H14H C143 H14I 107.5 . .
C145 C144 C143 113.4(14) . .
C145 C144 H14J 108.9 . .
C143 C144 H14J 108.9 . .
C145 C144 H14K 108.9 . .
C143 C144 H14K 108.9 . .
H14J C144 H14K 107.7 . .
C146 C145 C144 108.5(18) . .
C146 C145 H14L 110.0 . .
C144 C145 H14L 110.0 . .
C146 C145 H14M 110.0 . .
C144 C145 H14M 110.0 . .
H14L C145 H14M 108.4 . .
C145 C146 H14N 109.5 . .
C145 C146 H14O 109.5 . .
H14N C146 H14O 109.5 . .
C145 C146 H14P 109.5 . .
H14N C146 H14P 109.5 . .
H14O C146 H14P 109.5 . .

loop_
_geom_bond_atom_site_label_1
_geom_bond_atom_site_label_2
_geom_bond_distance
_geom_bond_site_symmetry_2
P1 O2 1.463(5) .
P1 O3 1.465(5) .
P1 O1 1.539(4) .
P1 O4 1.640(5) .
P2 O7 1.490(4) .
P2 O6 1.503(4) .
P2 O5 1.563(5) .
P2 O4 1.575(5) .
O1 H1O 0.87(3) .
O5 H5O 0.86(3) .
O13 C13 1.407(16) .
O28 C28 1.240(8) .
N1 C5 1.365(8) .
N1 N2 1.384(7) .
N1 C29 1.455(9) .
N2 N3 1.291(9) .
N3 C4 1.350(9) .
N7 C8 1.318(10) .
N7 C6 1.331(10) .
N12 C13 1.247(12) .
N12 C8 1.423(11) .
N12 H12 0.8800 .
N16 C20 1.328(12) .
N16 N17 1.392(10) .
N16 C14 1.469(12) .
N17 N18 1.405(13) .
N18 C19 1.281(12) .
N22 C23 1.329(10) .
N22 C21 1.419(13) .
N27 C28 1.338(9) .
N27 C23 1.393(9) .
N27 H27 0.8800 .
C4 C5 1.311(9) .
C4 C6 1.509(11) .
C5 H5 0.9500 .
C6 C11 1.377(13) .
C8 C9 1.356(14) .
C9 C10 1.304(18) .
C9 H9 0.9500 .
C10 C11 1.334(16) .
C10 H10 0.9500 .
C11 H11 0.9500 .
C13 C14 1.464(16) .
C14 C15 1.52(2) .
C14 H14 1.0000 .
C15 H15A 0.9800 .
C15 H15B 0.9800 .
C15 H15C 0.9800 .
C19 C20 1.399(12) .
C19 C21 1.434(16) .
C20 H20 0.9500 .
C21 C26 1.377(13) .
C23 C24 1.373(10) .
C24 C25 1.529(15) .
C24 H24 0.9500 .
C25 C26 1.389(15) .
C25 H25 0.9500 .
C26 H26 0.9500 .
C28 C29 1.491(11) 6_556
C29 C30 1.515(11) .
C29 H29 1.0000 .
C30 H30A 0.9800 .
C30 H30B 0.9800 .
C30 H30C 0.9800 .
O73 C73 1.134(12) .
O88 C88 1.38(2) .
N61 C65 1.4200 .
N61 N62 1.4200 .
N61 C89 1.471(18) 6_556
N62 N63 1.4200 .
N63 C64 1.4200 .
C64 C66 1.406(12) .
C64 C65 1.4200 .
C65 H65 0.9500 .
C66 N67 1.3900 .
C66 C71 1.3900 .
N67 C68 1.3900 .
C68 N72 1.364(13) .
C68 C69 1.3900 .
C69 C70 1.3900 .
C69 H69 0.9500 .
C70 C71 1.3900 .
C70 H70 0.9500 .
C71 H71 0.9500 .
N72 C73 1.381(18) .
N72 H72 0.8800 .
N76 C74 1.361(17) .
N76 N77 1.415(16) .
N76 C80 1.423(16) .
N77 N78 1.578(19) .
N78 C79 1.253(14) .
C81 C79 1.258(14) .
C81 N82 1.3900 .
C81 C86 1.3900 .
N82 C83 1.3900 .
C83 C84 1.3900 .
C83 N87 1.413(13) .
C84 C85 1.3900 .
C84 H84 0.9500 .
C85 C86 1.3900 .
C85 H85 0.9500 .
C86 H86 0.9500 .
N87 C88 1.366(19) .
N87 H87 0.8800 .
C73 C74 1.56(2) .
C74 C75 1.481(17) .
C74 H74 1.0000 .
C75 H75A 0.9800 .
C75 H75B 0.9800 .
C75 H75C 0.9800 .
C79 C80 1.484(16) .
C80 H80 0.9500 .
C88 C89 1.42(2) .
C89 C90 1.55(2) .
C89 H89 1.0000 .
C90 H90A 0.9800 .
C90 H90B 0.9800 .
C90 H90C 0.9800 .
N121 C126 1.482(10) 6_556
N121 C126 1.482(10) .
N121 C122 1.529(8) .
N121 C122 1.529(8) 6_556
C122 C123 1.529(10) .
C122 H12A 0.9900 .
C122 H12B 0.9900 .
C123 C124 1.534(12) .
C123 H12C 0.9900 .
C123 H12D 0.9900 .
C124 C125 1.511(11) .
C124 H12E 0.9900 .
C124 H12F 0.9900 .
C125 H12G 0.9800 .
C125 H12H 0.9800 .
C125 H12I 0.9800 .
C126 C127 1.466(16) .
C126 H12J 0.9900 .
C126 H12K 0.9900 .
C127 C128 1.509(16) .
C127 H12L 0.9900 .
C127 H12M 0.9900 .
C128 C129 1.538(17) .
C128 H12N 0.9900 .
C128 H12O 0.9900 .
C129 H12P 0.9800 .
C129 H12Q 0.9800 .
C129 H12R 0.9800 .
N138 C139 1.547(15) 6_556
N138 C139 1.547(15) .
N138 C143 1.578(13) 6_556
N138 C143 1.578(13) .
C139 C140 1.470(15) .
C139 H13A 0.9900 .
C139 H13B 0.9900 .
C140 C141 1.545(13) .
C140 H14A 0.9900 .
C140 H14B 0.9900 .
C141 C142 1.426(13) .
C141 H14C 0.9900 .
C141 H14D 0.9900 .
C142 H14E 0.9800 .
C142 H14F 0.9800 .
C142 H14G 0.9800 .
C143 C144 1.504(16) .
C143 H14H 0.9900 .
C143 H14I 0.9900 .
C144 C145 1.504(17) .
C144 H14J 0.9900 .
C144 H14K 0.9900 .
C145 C146 1.474(18) .
C145 H14L 0.9900 .
C145 H14M 0.9900 .
C146 H14N 0.9800 .
C146 H14O 0.9800 .
C146 H14P 0.9800 .

loop_
_geom_hbond_atom_site_label_D
_geom_hbond_atom_site_label_H
_geom_hbond_atom_site_label_A
_geom_hbond_distance_DH
_geom_hbond_distance_HA
_geom_hbond_distance_DA
_geom_hbond_angle_DHA
_geom_hbond_site_symmetry_A
O1 H1O O7 0.87(3) 1.70(4) 2.550(6) 165(9) 6_556
O5 H5O O3 0.86(3) 1.69(4) 2.534(7) 166(11) 6_556
N12 H12 O2 0.88 1.93 2.814(9) 178.1 6_556
N27 H27 O6 0.88 1.89 2.761(7) 168.5 .
N72 H72 O2 0.88 2.07 2.837(11) 145.8 .
N87 H87 O5 0.88 2.64 3.334(12) 136.3 .
N87 H87 O6 0.88 1.99 2.834(12) 160.4 .

loop_
_geom_torsion_atom_site_label_1
_geom_torsion_atom_site_label_2
_geom_torsion_atom_site_label_3
_geom_torsion_atom_site_label_4
_geom_torsion
_geom_torsion_site_symmetry_1
_geom_torsion_site_symmetry_4
O7 P2 O4 P1 55.4(5) . .
O6 P2 O4 P1 -178.5(4) . .
O5 P2 O4 P1 -65.3(5) . .
O2 P1 O4 P2 -176.2(4) . .
O3 P1 O4 P2 57.2(5) . .
O1 P1 O4 P2 -62.8(5) . .
C5 N1 N2 N3 -6.2(8) . .
C29 N1 N2 N3 172.3(6) . .
N1 N2 N3 C4 4.9(8) . .
C20 N16 N17 N18 -4.5(13) . .
C14 N16 N17 N18 177.4(11) . .
N16 N17 N18 C19 4.7(15) . .
N2 N3 C4 C5 -1.9(8) . .
N2 N3 C4 C6 172.7(7) . .
N3 C4 C5 N1 -2.0(8) . .
C6 C4 C5 N1 -176.5(7) . .
N2 N1 C5 C4 4.9(7) . .
C29 N1 C5 C4 -173.5(7) . .
C8 N7 C6 C11 -3.3(14) . .
C8 N7 C6 C4 -175.4(8) . .
C5 C4 C6 N7 16.2(12) . .
N3 C4 C6 N7 -157.7(7) . .
C5 C4 C6 C11 -155.5(10) . .
N3 C4 C6 C11 30.6(13) . .
C6 N7 C8 C9 -4.3(16) . .
C6 N7 C8 N12 -173.9(8) . .
C13 N12 C8 N7 178.0(11) . .
C13 N12 C8 C9 9(2) . .
N7 C8 C9 C10 11(2) . .
N12 C8 C9 C10 178.8(15) . .
C8 C9 C10 C11 -10(3) . .
C9 C10 C11 C6 3(3) . .
N7 C6 C11 C10 4.1(19) . .
C4 C6 C11 C10 175.3(12) . .
C8 N12 C13 O13 5(2) . .
C8 N12 C13 C14 -175.4(11) . .
N12 C13 C14 N16 -141.0(12) . .
O13 C13 C14 N16 38.5(17) . .
N12 C13 C14 C15 92.6(15) . .
O13 C13 C14 C15 -87.9(15) . .
C20 N16 C14 C13 105.6(14) . .
N17 N16 C14 C13 -76.6(14) . .
C20 N16 C14 C15 -136.9(14) . .
N17 N16 C14 C15 40.9(17) . .
N17 N18 C19 C20 -3.5(17) . .
N17 N18 C19 C21 168.5(13) . .
N17 N16 C20 C19 2.6(13) . .
C14 N16 C20 C19 -179.6(12) . .
N18 C19 C20 N16 0.6(15) . .
C21 C19 C20 N16 -170.8(13) . .
C23 N22 C21 C26 1.6(18) . .
C23 N22 C21 C19 174.8(11) . .
N18 C19 C21 C26 3(2) . .
C20 C19 C21 C26 173.2(13) . .
N18 C19 C21 N22 -170.6(13) . .
C20 C19 C21 N22 0(2) . .
C21 N22 C23 C24 -0.6(14) . .
C21 N22 C23 N27 -176.7(9) . .
C28 N27 C23 N22 176.0(7) . .
C28 N27 C23 C24 -0.2(13) . .
N22 C23 C24 C25 -0.4(15) . .
N27 C23 C24 C25 175.3(8) . .
C23 C24 C25 C26 0.4(15) . .
N22 C21 C26 C25 -2(2) . .
C19 C21 C26 C25 -174.7(13) . .
C24 C25 C26 C21 0.5(19) . .
C23 N27 C28 O28 0.7(11) . .
C23 N27 C28 C29 177.8(6) . 6_556
C5 N1 C29 C28 98.1(7) . 6_556
N2 N1 C29 C28 -80.1(7) . 6_556
C5 N1 C29 C30 -142.6(7) . .
N2 N1 C29 C30 39.2(9) . .
C65 N61 N62 N63 0.0 . .
C89 N61 N62 N63 -177.6(9) 6_556 .
N61 N62 N63 C64 0.0 . .
N62 N63 C64 C66 -177.4(16) . .
N62 N63 C64 C65 0.0 . .
N62 N61 C65 C64 0.0 . .
C89 N61 C65 C64 176.8(12) 6_556 .
C66 C64 C65 N61 177.0(18) . .
N63 C64 C65 N61 0.0 . .
C65 C64 C66 N67 21.5(18) . .
N63 C64 C66 N67 -161.8(10) . .
C65 C64 C66 C71 -164.9(9) . .
N63 C64 C66 C71 11.8(18) . .
C71 C66 N67 C68 0.0 . .
C64 C66 N67 C68 174.0(14) . .
C66 N67 C68 N72 160.5(14) . .
C66 N67 C68 C69 0.0 . .
N72 C68 C69 C70 -159.3(14) . .
N67 C68 C69 C70 0.0 . .
C68 C69 C70 C71 0.0 . .
C69 C70 C71 C66 0.0 . .
N67 C66 C71 C70 0.0 . .
C64 C66 C71 C70 -173.2(16) . .
C69 C68 N72 C73 -43(2) . .
N67 C68 N72 C73 156.9(15) . .
C74 N76 N77 N78 -176.1(12) . .
C80 N76 N77 N78 6.0(11) . .
N76 N77 N78 C79 -9.9(13) . .
C79 C81 N82 C83 -178.7(7) . .
C86 C81 N82 C83 0.0 . .
C81 N82 C83 C84 0.0 . .
C81 N82 C83 N87 -179.4(8) . .
N82 C83 C84 C85 0.0 . .
N87 C83 C84 C85 179.4(9) . .
C83 C84 C85 C86 0.0 . .
C84 C85 C86 C81 0.0 . .
C79 C81 C86 C85 178.5(9) . .
N82 C81 C86 C85 0.0 . .
N82 C83 N87 C88 162.4(15) . .
C84 C83 N87 C88 -17(2) . .
C68 N72 C73 O73 8(3) . .
C68 N72 C73 C74 -178.1(16) . .
N77 N76 C74 C75 48.2(17) . .
C80 N76 C74 C75 -134.4(11) . .
N77 N76 C74 C73 -67.7(17) . .
C80 N76 C74 C73 109.7(12) . .
O73 C73 C74 N76 98(2) . .
N72 C73 C74 N76 -75.9(18) . .
O73 C73 C74 C75 -25(3) . .
N72 C73 C74 C75 160.6(16) . .
N77 N78 C79 C81 -176.0(9) . .
N77 N78 C79 C80 9.0(12) . .
N82 C81 C79 N78 -155.9(8) . .
C86 C81 C79 N78 25.5(13) . .
N82 C81 C79 C80 17.6(14) . .
C86 C81 C79 C80 -161.0(9) . .
C74 N76 C80 C79 -178.8(12) . .
N77 N76 C80 C79 -0.8(10) . .
N78 C79 C80 N76 -6.0(12) . .
C81 C79 C80 N76 -179.6(11) . .
C83 N87 C88 O88 19(4) . .
C83 N87 C88 C89 -170.6(15) . .
N87 C88 C89 N61 -121.2(15) . 6_556
O88 C88 C89 N61 53.3(18) . 6_556
N87 C88 C89 C90 126.5(18) . .
O88 C88 C89 C90 -59(2) . .
C126 N121 C122 C123 -52.1(11) 6_556 .
C126 N121 C122 C123 61.9(10) . .
C122 N121 C122 C123 -173.5(10) 6_556 .
N121 C122 C123 C124 -171.0(8) . .
C122 C123 C124 C125 -178.2(9) . .
C126 N121 C126 C127 175.6(14) 6_556 .
C122 N121 C126 C127 53.6(12) . .
C122 N121 C126 C127 -66.1(13) 6_556 .
N121 C126 C127 C128 177.6(13) . .
C126 C127 C128 C129 104(2) . .
C139 N138 C139 C140 119.3(11) 6_556 .
C143 N138 C139 C140 -110.3(11) 6_556 .
C143 N138 C139 C140 3.7(15) . .
N138 C139 C140 C141 -179.2(10) . .
C139 C140 C141 C142 -134.4(19) . .
C139 N138 C143 C144 -52.9(16) 6_556 .
C139 N138 C143 C144 71.5(18) . .
C143 N138 C143 C144 -179.8(19) 6_556 .
N138 C143 C144 C145 -139.7(16) . .
C143 C144 C145 C146 -77(2) . .
